data_4512680
loop_
_publ_author_name
'Kr\"oger, Denis'
'Schl\"uter, Torben'
'Fischer, Malte'
'Geibel, Irina'
'Martens, J\"urgen'

_publ_section_title
;
 Three-Component Reaction toward Polyannulated Quinazolinones,
 Benzoxazinones, and Benzothiazinones.
;
_journal_issue 3
_journal_name_full 'ACS combinatorial science'
_journal_page_first 202
_journal_page_last 207
_journal_paper_doi 10.1021/co500165a
_journal_volume 17
_journal_year 2015
_chemical_formula_structural C21H28N4O6
_chemical_formula_sum 'C21 H28 N4 O6'
_chemical_formula_weight 432.47
_space_group_crystal_system triclinic
_space_group_IT_number 2
_space_group_name_Hall '-P 1'
_space_group_name_H-M_alt 'P -1'
_symmetry_space_group_name_Hall '-P 1'
_symmetry_space_group_name_H-M 'P -1'
_atom_sites_solution_hydrogens difmap
_atom_sites_solution_primary direct
_atom_sites_solution_secondary difmap
_audit_creation_method SHELXL-2014/7
_cell_angle_alpha 73.025(2)
_cell_angle_beta 83.3904(19)
_cell_angle_gamma 83.999(2)
_cell_formula_units_Z 4
_cell_length_a 7.2339(5)
_cell_length_b 15.6981(11)
_cell_length_c 20.0319(14)
_cell_measurement_reflns_used 9938
_cell_measurement_temperature 120(2)
_cell_measurement_theta_max 26.30
_cell_measurement_theta_min 2.18
_cell_volume 2155.2(3)
_computing_cell_refinement 'Bruker SAINT V8.34A'
_computing_data_collection 'Bruker APEX2'
_computing_data_reduction 'Bruker SAINT V8.34A'
_computing_structure_refinement 'SHELXL-2014/7 (Sheldrick, 2014)'
_computing_structure_solution 'SHELXS-2013/1 (Sheldrick, 2013)'
_diffrn_ambient_temperature 120(2)
_diffrn_measured_fraction_theta_full 1.000
_diffrn_measured_fraction_theta_max 1.000
_diffrn_measurement_device_type 'Bruker APEX-II CCD'
_diffrn_measurement_method '\f and \w scans'
_diffrn_radiation_type MoK\a
_diffrn_radiation_wavelength 0.71073
_diffrn_reflns_av_R_equivalents 0.0541
_diffrn_reflns_av_unetI/netI 0.0384
_diffrn_reflns_Laue_measured_fraction_full 1.000
_diffrn_reflns_Laue_measured_fraction_max 1.000
_diffrn_reflns_limit_h_max 9
_diffrn_reflns_limit_h_min -8
_diffrn_reflns_limit_k_max 20
_diffrn_reflns_limit_k_min -20
_diffrn_reflns_limit_l_max 25
_diffrn_reflns_limit_l_min -25
_diffrn_reflns_number 65159
_diffrn_reflns_point_group_measured_fraction_full 1.000
_diffrn_reflns_point_group_measured_fraction_max 1.000
_diffrn_reflns_theta_full 25.242
_diffrn_reflns_theta_max 27.103
_diffrn_reflns_theta_min 1.360
_diffrn_source 'sealed tube'
_exptl_absorpt_coefficient_mu 0.099
_exptl_absorpt_correction_T_max 1.0000
_exptl_absorpt_correction_T_min 0.9379
_exptl_absorpt_correction_type multi-scan
_exptl_absorpt_process_details 'SADABS-2012/1 (Sheldrick)'
_exptl_crystal_colour yellow
_exptl_crystal_density_diffrn 1.333
_exptl_crystal_description stick
_exptl_crystal_F_000 920
_exptl_crystal_size_max 0.350
_exptl_crystal_size_mid 0.080
_exptl_crystal_size_min 0.050
_refine_diff_density_max 0.778
_refine_diff_density_min -0.350
_refine_diff_density_rms 0.051
_refine_ls_extinction_method none
_refine_ls_goodness_of_fit_ref 1.062
_refine_ls_hydrogen_treatment constr
_refine_ls_matrix_type full
_refine_ls_number_parameters 640
_refine_ls_number_reflns 9518
_refine_ls_number_restraints 0
_refine_ls_restrained_S_all 1.062
_refine_ls_R_factor_all 0.0878
_refine_ls_R_factor_gt 0.0599
_refine_ls_shift/su_max 0.001
_refine_ls_shift/su_mean 0.000
_refine_ls_structure_factor_coef Fsqd
_refine_ls_weighting_details 'w=1/[\s^2^(Fo^2^)+(0.0500P)^2^+2.0000P] where P=(Fo^2^+2Fc^2^)/3'
_refine_ls_weighting_scheme calc
_refine_ls_wR_factor_gt 0.1363
_refine_ls_wR_factor_ref 0.1497
_reflns_Friedel_coverage 0.000
_reflns_number_gt 6924
_reflns_number_total 9518
_reflns_threshold_expression 'I > 2\s(I)'
_cod_data_source_file co500165a_si_007.cif
_cod_data_source_block mafi014
_cod_depositor_comments 'Adding full bibliography for 4512676--4512681.cif.'
_cod_database_code 4512680
_shelx_shelxl_version_number 2014/7
_shelx_space_group_comment
;
The symmetry employed for this shelxl refinement is uniquely defined
by the following loop, which should always be used as a source of
symmetry information in preference to the above space-group names.
They are only intended as comments.
;
_shelx_estimated_absorpt_t_min 0.966
_shelx_estimated_absorpt_t_max 0.995

loop_
_space_group_symop_operation_xyz
'x, y, z'
'-x, -y, -z'

loop_
_atom_site_label
_atom_site_type_symbol
_atom_site_fract_x
_atom_site_fract_y
_atom_site_fract_z
_atom_site_U_iso_or_equiv
_atom_site_adp_type
_atom_site_occupancy
_atom_site_site_symmetry_order
_atom_site_calc_flag
_atom_site_refinement_flags_posn
_atom_site_refinement_flags_adp
_atom_site_refinement_flags_occupancy
_atom_site_disorder_assembly
_atom_site_disorder_group
O1 O 0.2043(2) 0.34582(10) 0.28466(8) 0.0326(4) Uani 1 1 d . . . . .
O2 O 0.0939(2) 0.60093(10) 0.14702(8) 0.0293(4) Uani 1 1 d . . . . .
O3 O 0.3199(3) 0.70258(13) 0.51069(10) 0.0556(6) Uani 1 1 d . . . . .
O4 O 0.2423(3) 0.81186(11) 0.41527(10) 0.0499(5) Uani 1 1 d . . . . .
O5 O 0.2644(2) 0.90656(11) 0.11375(9) 0.0343(4) Uani 1 1 d . . . . .
O6 O 0.3226(3) 0.94701(11) 0.20321(10) 0.0414(4) Uani 1 1 d . . . . .
N1 N 0.1662(3) 0.49668(12) 0.24732(9) 0.0277(4) Uani 1 1 d . . . . .
N2 N 0.2411(3) 0.53802(12) 0.34630(9) 0.0254(4) Uani 1 1 d . . . . .
N3 N 0.3057(3) 0.67171(12) 0.40806(10) 0.0271(4) Uani 1 1 d . . . . .
N4 N 0.2846(3) 0.89001(12) 0.17681(10) 0.0281(4) Uani 1 1 d . . . . .
C1A C 0.2884(5) 0.4706(2) 0.30563(17) 0.0222(8) Uani 0.630(4) 1 d . . P A 1
H1A H 0.4235 0.4684 0.2882 0.027 Uiso 0.630(4) 1 calc R U P A 1
C1B C 0.1516(10) 0.4740(4) 0.3260(3) 0.0274(15) Uani 0.370(4) 1 d . . P A 2
H1B H 0.0199 0.4678 0.3473 0.033 Uiso 0.370(4) 1 calc R U P A 2
C2A C 0.2231(7) 0.3763(3) 0.3428(2) 0.0263(13) Uiso 0.630(4) 1 d . . P A 1
C2B C 0.2706(12) 0.3817(5) 0.3395(4) 0.0204(19) Uiso 0.370(4) 1 d . . P A 2
C3A C 0.0425(6) 0.3776(3) 0.3875(2) 0.0387(10) Uani 0.630(4) 1 d . . P A 1
H3AA H -0.0429 0.4266 0.3633 0.058 Uiso 0.630(4) 1 calc R U P A 1
H3AB H 0.0660 0.3863 0.4322 0.058 Uiso 0.630(4) 1 calc R U P A 1
H3AC H -0.0136 0.3207 0.3963 0.058 Uiso 0.630(4) 1 calc R U P A 1
C3B C 0.2158(12) 0.3150(4) 0.4087(4) 0.044(2) Uani 0.370(4) 1 d . . P A 2
H3BA H 0.0798 0.3192 0.4183 0.066 Uiso 0.370(4) 1 calc R U P A 2
H3BB H 0.2734 0.3279 0.4463 0.066 Uiso 0.370(4) 1 calc R U P A 2
H3BC H 0.2588 0.2545 0.4064 0.066 Uiso 0.370(4) 1 calc R U P A 2
C4A C 0.3753(7) 0.3111(2) 0.3821(2) 0.0418(12) Uani 0.630(4) 1 d . . P A 1
H4AA H 0.3372 0.2500 0.3944 0.063 Uiso 0.630(4) 1 calc R U P A 1
H4AB H 0.3928 0.3264 0.4249 0.063 Uiso 0.630(4) 1 calc R U P A 1
H4AC H 0.4928 0.3156 0.3520 0.063 Uiso 0.630(4) 1 calc R U P A 1
C4B C 0.4732(9) 0.3930(4) 0.3251(3) 0.0329(16) Uani 0.370(4) 1 d . . P A 2
H4BA H 0.5384 0.3382 0.3176 0.049 Uiso 0.370(4) 1 calc R U P A 2
H4BB H 0.5199 0.4053 0.3652 0.049 Uiso 0.370(4) 1 calc R U P A 2
H4BC H 0.4954 0.4430 0.2831 0.049 Uiso 0.370(4) 1 calc R U P A 2
C5 C 0.1416(4) 0.41630(14) 0.22648(13) 0.0319(5) Uani 1 1 d . . . . .
C6 C -0.0615(4) 0.40831(18) 0.21931(18) 0.0535(8) Uani 1 1 d . . . . .
H6A H -0.1352 0.4070 0.2638 0.080 Uiso 1 1 calc R U . . .
H6B H -0.0737 0.3531 0.2072 0.080 Uiso 1 1 calc R U . . .
H6C H -0.1071 0.4597 0.1823 0.080 Uiso 1 1 calc R U . . .
C7 C 0.2678(5) 0.41159(17) 0.16198(13) 0.0459(7) Uani 1 1 d . . . . .
H7A H 0.2256 0.4584 0.1212 0.069 Uiso 1 1 calc R U . . .
H7B H 0.2640 0.3530 0.1542 0.069 Uiso 1 1 calc R U . . .
H7C H 0.3960 0.4203 0.1686 0.069 Uiso 1 1 calc R U . . .
C8 C 0.1497(3) 0.58142(14) 0.20517(11) 0.0228(4) Uani 1 1 d . . . . .
C9 C 0.2038(3) 0.64942(13) 0.23592(11) 0.0214(4) Uani 1 1 d . . . . .
C10 C 0.2411(3) 0.62618(13) 0.30672(11) 0.0211(4) Uani 1 1 d . . . . .
C11 C 0.2782(3) 0.69468(14) 0.33573(11) 0.0221(4) Uani 1 1 d . . . . .
C12 C 0.2963(3) 0.78024(14) 0.29098(12) 0.0248(5) Uani 1 1 d . . . . .
H12 H 0.3309 0.8259 0.3084 0.030 Uiso 1 1 calc R U . . .
C13 C 0.2644(3) 0.79924(13) 0.22124(12) 0.0238(4) Uani 1 1 d . . . . .
C14 C 0.2144(3) 0.73589(14) 0.19294(11) 0.0222(4) Uani 1 1 d . . . . .
H14 H 0.1881 0.7511 0.1453 0.027 Uiso 1 1 calc R U . . .
C15A C 0.3463(7) 0.5141(2) 0.4085(2) 0.0278(9) Uani 0.630(4) 1 d . . P A 1
H15A H 0.4815 0.5180 0.3942 0.033 Uiso 0.630(4) 1 calc R U P A 1
H15B H 0.3254 0.4522 0.4369 0.033 Uiso 0.630(4) 1 calc R U P A 1
C15B C 0.2269(11) 0.5237(4) 0.4247(3) 0.0259(14) Uani 0.370(4) 1 d . . P A 2
H15C H 0.0997 0.5427 0.4415 0.031 Uiso 0.370(4) 1 calc R U P A 2
H15D H 0.2537 0.4597 0.4491 0.031 Uiso 0.370(4) 1 calc R U P A 2
C16A C 0.2803(8) 0.5778(4) 0.4505(3) 0.0307(12) Uani 0.630(4) 1 d . . P A 1
H16A H 0.1466 0.5712 0.4668 0.037 Uiso 0.630(4) 1 calc R U P A 1
H16B H 0.3511 0.5635 0.4924 0.037 Uiso 0.630(4) 1 calc R U P A 1
C16B C 0.3664(13) 0.5781(7) 0.4388(5) 0.029(2) Uani 0.370(4) 1 d . . P A 2
H16C H 0.3725 0.5657 0.4899 0.035 Uiso 0.370(4) 1 calc R U P A 2
H16D H 0.4917 0.5638 0.4174 0.035 Uiso 0.370(4) 1 calc R U P A 2
C17 C 0.2912(4) 0.72839(16) 0.45001(13) 0.0331(5) Uani 1 1 d . . . . .
C18 C 0.2299(7) 0.88507(19) 0.44779(17) 0.0773(13) Uani 1 1 d . . . . .
C19 C 0.0855(9) 0.8681(2) 0.5099(2) 0.138(3) Uani 1 1 d . . . . .
H19A H -0.0279 0.8502 0.4969 0.208 Uiso 1 1 calc R U . . .
H19B H 0.0561 0.9227 0.5245 0.208 Uiso 1 1 calc R U . . .
H19C H 0.1346 0.8203 0.5487 0.208 Uiso 1 1 calc R U . . .
C20 C 0.1650(8) 0.9637(2) 0.3887(2) 0.113(2) Uani 1 1 d . . . . .
H20A H 0.2506 0.9674 0.3465 0.169 Uiso 1 1 calc R U . . .
H20B H 0.1632 1.0189 0.4023 0.169 Uiso 1 1 calc R U . . .
H20C H 0.0391 0.9555 0.3791 0.169 Uiso 1 1 calc R U . . .
C21 C 0.4190(9) 0.8954(3) 0.4650(2) 0.129(2) Uani 1 1 d . . . . .
H21A H 0.4568 0.8439 0.5034 0.193 Uiso 1 1 calc R U . . .
H21B H 0.4171 0.9502 0.4792 0.193 Uiso 1 1 calc R U . . .
H21C H 0.5080 0.8989 0.4237 0.193 Uiso 1 1 calc R U . . .
O7 O 0.7194(2) 0.71729(10) -0.03140(8) 0.0294(4) Uani 1 1 d . . . . .
O8 O 0.6014(2) 0.57039(10) 0.17916(8) 0.0275(3) Uani 1 1 d . . . . .
O9 O 0.7066(5) 0.96125(14) 0.30066(11) 0.0881(10) Uani 1 1 d . . . . .
O10 O 0.7205(3) 1.07227(10) 0.20081(9) 0.0379(4) Uani 1 1 d . . . . .
O11 O 0.7877(3) 0.57449(11) 0.40813(9) 0.0421(4) Uani 1 1 d . . . . .
O12 O 0.8316(3) 0.69978(13) 0.42540(9) 0.0507(5) Uani 1 1 d . . . . .
N5 N 0.6774(3) 0.68888(11) 0.08665(9) 0.0231(4) Uani 1 1 d . . . . .
N6 N 0.7319(2) 0.82819(11) 0.10309(9) 0.0211(4) Uani 1 1 d . . . . .
N7 N 0.7727(3) 0.93218(11) 0.19498(9) 0.0249(4) Uani 1 1 d . . . . .
N8 N 0.7974(3) 0.65556(13) 0.38751(10) 0.0313(4) Uani 1 1 d . . . . .
C22A C 0.7852(4) 0.76731(15) 0.05960(12) 0.0210(6) Uani 0.864(4) 1 d . . P B 1
H22A H 0.9221 0.7495 0.0593 0.025 Uiso 0.864(4) 1 calc R U P B 1
C22B C 0.661(3) 0.7867(13) 0.0556(10) 0.035(4) Uiso 0.136(4) 1 d . . P B 2
H22B H 0.5293 0.8091 0.0469 0.042 Uiso 0.136(4) 1 calc R U P B 2
C23A C 0.7260(5) 0.8006(2) -0.01593(16) 0.0259(8) Uiso 0.864(4) 1 d . . P B 1
C23B C 0.786(3) 0.7958(10) -0.0148(8) 0.011(4) Uiso 0.136(4) 1 d . . P B 2
C24A C 0.5377(4) 0.85393(18) -0.02040(14) 0.0334(7) Uani 0.864(4) 1 d . . P B 1
H24A H 0.4905 0.8593 -0.0655 0.050 Uiso 0.864(4) 1 calc R U P B 1
H24B H 0.5516 0.9136 -0.0164 0.050 Uiso 0.864(4) 1 calc R U P B 1
H24C H 0.4495 0.8233 0.0178 0.050 Uiso 0.864(4) 1 calc R U P B 1
C24B C 0.740(3) 0.8708(15) -0.0760(11) 0.047(5) Uiso 0.136(4) 1 d . . P B 2
H24D H 0.7778 0.9262 -0.0704 0.071 Uiso 0.136(4) 1 calc R U P B 2
H24E H 0.8055 0.8597 -0.1186 0.071 Uiso 0.136(4) 1 calc R U P B 2
H24F H 0.6047 0.8763 -0.0798 0.071 Uiso 0.136(4) 1 calc R U P B 2
C25A C 0.8733(5) 0.8499(2) -0.07040(15) 0.0421(8) Uani 0.864(4) 1 d . . P B 1
H25A H 0.8719 0.9114 -0.0678 0.063 Uiso 0.864(4) 1 calc R U P B 1
H25B H 0.8455 0.8507 -0.1173 0.063 Uiso 0.864(4) 1 calc R U P B 1
H25C H 0.9968 0.8194 -0.0610 0.063 Uiso 0.864(4) 1 calc R U P B 1
C25B C 0.991(3) 0.7739(14) 0.0050(11) 0.042(5) Uiso 0.136(4) 1 d . . P B 2
H25D H 0.9961 0.7225 0.0468 0.063 Uiso 0.136(4) 1 calc R U P B 2
H25E H 1.0702 0.7599 -0.0340 0.063 Uiso 0.136(4) 1 calc R U P B 2
H25F H 1.0348 0.8257 0.0148 0.063 Uiso 0.136(4) 1 calc R U P B 2
C26 C 0.6601(3) 0.64821(14) 0.02974(11) 0.0273(5) Uani 1 1 d . . . . .
C27 C 0.4624(4) 0.62888(18) 0.02636(13) 0.0390(6) Uani 1 1 d . . . . .
H27A H 0.3805 0.6837 0.0221 0.058 Uiso 1 1 calc R U . . .
H27B H 0.4221 0.5833 0.0692 0.058 Uiso 1 1 calc R U . . .
H27C H 0.4560 0.6071 -0.0144 0.058 Uiso 1 1 calc R U . . .
C28 C 0.7974(4) 0.56688(16) 0.03379(13) 0.0389(6) Uani 1 1 d . . . . .
H28A H 0.8044 0.5504 -0.0101 0.058 Uiso 1 1 calc R U . . .
H28B H 0.7550 0.5169 0.0729 0.058 Uiso 1 1 calc R U . . .
H28C H 0.9210 0.5809 0.0411 0.058 Uiso 1 1 calc R U . . .
C29 C 0.6587(3) 0.64500(13) 0.15582(10) 0.0205(4) Uani 1 1 d . . . . .
C30 C 0.7095(3) 0.69651(13) 0.20177(10) 0.0193(4) Uani 1 1 d . . . . .
C31 C 0.7361(3) 0.78823(13) 0.17473(10) 0.0197(4) Uani 1 1 d . . . . .
C32 C 0.7643(3) 0.83799(13) 0.22118(11) 0.0215(4) Uani 1 1 d . . . . .
C33 C 0.7876(3) 0.79247(14) 0.29064(11) 0.0241(4) Uani 1 1 d . . . . .
H33 H 0.8162 0.8236 0.3218 0.029 Uiso 1 1 calc R U . . .
C34 C 0.7687(3) 0.70104(14) 0.31442(11) 0.0225(4) Uani 1 1 d . . . . .
C35 C 0.7247(3) 0.65252(14) 0.27182(11) 0.0214(4) Uani 1 1 d . . . . .
H35 H 0.7054 0.5908 0.2901 0.026 Uiso 1 1 calc R U . . .
C36A C 0.8274(4) 0.91087(16) 0.07819(13) 0.0255(6) Uani 0.864(4) 1 d . . P B 1
H36A H 0.8089 0.9397 0.0282 0.031 Uiso 0.864(4) 1 calc R U P B 1
H36B H 0.9630 0.8974 0.0826 0.031 Uiso 0.864(4) 1 calc R U P B 1
C36B C 0.705(3) 0.9289(11) 0.0772(9) 0.028(4) Uiso 0.136(4) 1 d . . P B 2
H36C H 0.7454 0.9493 0.0265 0.033 Uiso 0.136(4) 1 calc R U P B 2
H36D H 0.5717 0.9485 0.0841 0.033 Uiso 0.136(4) 1 calc R U P B 2
C37A C 0.7501(7) 0.9726(2) 0.1209(2) 0.0299(8) Uani 0.864(4) 1 d . . P B 1
H37A H 0.8149 1.0285 0.1042 0.036 Uiso 0.864(4) 1 calc R U P B 1
H37B H 0.6159 0.9881 0.1144 0.036 Uiso 0.864(4) 1 calc R U P B 1
C37B C 0.814(4) 0.968(2) 0.1153(17) 0.036(9) Uiso 0.136(4) 1 d . . P B 2
H37C H 0.7881 1.0332 0.1009 0.043 Uiso 0.136(4) 1 calc R U P B 2
H37D H 0.9484 0.9544 0.1028 0.043 Uiso 0.136(4) 1 calc R U P B 2
C38 C 0.7305(4) 0.98708(17) 0.23816(14) 0.0417(6) Uani 1 1 d . . . . .
C39 C 0.6696(5) 1.14502(17) 0.23430(15) 0.0499(8) Uani 1 1 d . . . . .
C40 C 0.6706(5) 1.22753(17) 0.17442(16) 0.0498(7) Uani 1 1 d . . . . .
H40A H 0.7954 1.2322 0.1494 0.075 Uiso 1 1 calc R U . . .
H40B H 0.6372 1.2797 0.1920 0.075 Uiso 1 1 calc R U . . .
H40C H 0.5798 1.2250 0.1424 0.075 Uiso 1 1 calc R U . . .
C41 C 0.4709(7) 1.1341(3) 0.2703(3) 0.1089(19) Uani 1 1 d . . . . .
H41A H 0.3936 1.1155 0.2407 0.163 Uiso 1 1 calc R U . . .
H41B H 0.4176 1.1912 0.2774 0.163 Uiso 1 1 calc R U . . .
H41C H 0.4747 1.0887 0.3157 0.163 Uiso 1 1 calc R U . . .
C42 C 0.8148(8) 1.1454(2) 0.2810(2) 0.1050(19) Uani 1 1 d . . . . .
H42A H 0.8046 1.0940 0.3228 0.157 Uiso 1 1 calc R U . . .
H42B H 0.7968 1.2007 0.2952 0.157 Uiso 1 1 calc R U . . .
H42C H 0.9387 1.1418 0.2560 0.157 Uiso 1 1 calc R U . . .

loop_
_atom_site_aniso_label
_atom_site_aniso_U_11
_atom_site_aniso_U_22
_atom_site_aniso_U_33
_atom_site_aniso_U_23
_atom_site_aniso_U_13
_atom_site_aniso_U_12
O1 0.0502(10) 0.0185(8) 0.0303(9) -0.0057(6) -0.0129(7) -0.0008(7)
O2 0.0376(9) 0.0249(8) 0.0267(8) -0.0065(6) -0.0124(7) -0.0006(7)
O3 0.1006(18) 0.0423(11) 0.0294(10) -0.0148(9) -0.0096(10) -0.0123(11)
O4 0.0879(16) 0.0245(9) 0.0380(10) -0.0148(8) 0.0070(10) -0.0039(9)
O5 0.0376(10) 0.0283(9) 0.0320(9) 0.0013(7) -0.0062(7) -0.0048(7)
O6 0.0565(12) 0.0212(8) 0.0477(11) -0.0057(8) -0.0141(9) -0.0096(8)
N1 0.0411(11) 0.0188(9) 0.0251(10) -0.0049(7) -0.0127(8) -0.0044(8)
N2 0.0356(11) 0.0199(9) 0.0207(9) -0.0029(7) -0.0083(8) -0.0041(8)
N3 0.0346(11) 0.0220(9) 0.0267(10) -0.0077(8) -0.0099(8) -0.0007(8)
N4 0.0260(10) 0.0210(9) 0.0341(11) -0.0017(8) -0.0061(8) -0.0021(7)
C1A 0.024(2) 0.0228(17) 0.0200(17) -0.0053(13) -0.0044(14) -0.0012(14)
C1B 0.031(4) 0.020(3) 0.029(3) -0.005(2) 0.003(3) -0.008(2)
C3A 0.049(3) 0.030(2) 0.036(2) -0.0061(17) 0.0036(18) -0.0164(18)
C3B 0.068(6) 0.019(3) 0.038(4) -0.002(3) 0.010(4) -0.004(3)
C4A 0.069(3) 0.0216(19) 0.037(2) -0.0078(17) -0.027(2) 0.0077(19)
C4B 0.040(4) 0.030(3) 0.029(3) -0.010(3) -0.008(3) 0.007(3)
C5 0.0449(14) 0.0175(10) 0.0353(13) -0.0065(9) -0.0152(11) -0.0015(10)
C6 0.0533(18) 0.0323(14) 0.082(2) -0.0161(14) -0.0350(16) -0.0040(13)
C7 0.081(2) 0.0306(13) 0.0285(13) -0.0113(11) -0.0135(13) 0.0018(13)
C8 0.0225(11) 0.0218(10) 0.0240(11) -0.0058(8) -0.0039(8) -0.0013(8)
C9 0.0201(10) 0.0206(10) 0.0236(11) -0.0056(8) -0.0051(8) -0.0007(8)
C10 0.0188(10) 0.0196(10) 0.0249(11) -0.0054(8) -0.0031(8) -0.0020(8)
C11 0.0198(10) 0.0217(10) 0.0254(11) -0.0071(8) -0.0057(8) 0.0015(8)
C12 0.0232(11) 0.0196(10) 0.0335(12) -0.0091(9) -0.0080(9) -0.0003(8)
C13 0.0203(11) 0.0170(10) 0.0311(12) -0.0022(8) -0.0038(9) 0.0003(8)
C14 0.0190(10) 0.0223(10) 0.0240(11) -0.0042(8) -0.0032(8) -0.0002(8)
C15A 0.041(3) 0.0203(17) 0.0232(19) -0.0052(14) -0.0136(18) 0.0014(17)
C15B 0.030(4) 0.023(3) 0.021(3) 0.000(2) -0.005(3) -0.002(3)
C16A 0.048(3) 0.023(2) 0.020(2) -0.0037(17) -0.008(3) 0.004(3)
C16B 0.033(5) 0.027(4) 0.025(4) -0.003(3) -0.005(4) 0.005(4)
C17 0.0407(14) 0.0296(12) 0.0316(13) -0.0121(10) 0.0008(11) -0.0090(10)
C18 0.159(4) 0.0280(15) 0.0446(18) -0.0213(13) 0.039(2) -0.0265(19)
C19 0.262(7) 0.0354(19) 0.089(3) -0.020(2) 0.103(4) -0.005(3)
C20 0.230(6) 0.0256(16) 0.065(2) -0.0123(16) 0.045(3) 0.005(2)
C21 0.249(7) 0.073(3) 0.084(3) -0.030(2) -0.009(4) -0.089(4)
O7 0.0460(10) 0.0236(8) 0.0188(8) -0.0069(6) -0.0026(7) -0.0006(7)
O8 0.0390(9) 0.0197(8) 0.0241(8) -0.0055(6) -0.0024(7) -0.0054(6)
O9 0.196(3) 0.0317(11) 0.0332(12) -0.0144(9) 0.0170(15) -0.0082(15)
O10 0.0525(11) 0.0222(8) 0.0417(10) -0.0153(7) 0.0020(8) -0.0039(7)
O11 0.0628(13) 0.0322(10) 0.0279(9) 0.0006(7) -0.0152(8) -0.0031(8)
O12 0.0814(15) 0.0495(11) 0.0269(9) -0.0112(8) -0.0216(9) -0.0108(10)
N5 0.0322(10) 0.0187(8) 0.0191(9) -0.0061(7) -0.0025(7) -0.0022(7)
N6 0.0276(10) 0.0166(8) 0.0191(9) -0.0042(7) -0.0024(7) -0.0037(7)
N7 0.0308(10) 0.0198(9) 0.0254(9) -0.0080(7) -0.0025(8) -0.0033(7)
N8 0.0381(11) 0.0335(11) 0.0223(10) -0.0060(8) -0.0080(8) -0.0024(9)
C22A 0.0239(14) 0.0181(11) 0.0189(12) -0.0029(9) -0.0002(10) -0.0004(10)
C24A 0.0459(17) 0.0267(14) 0.0292(15) -0.0078(11) -0.0193(12) 0.0079(12)
C25A 0.065(2) 0.0373(16) 0.0214(14) -0.0057(12) 0.0074(14) -0.0142(16)
C26 0.0424(14) 0.0219(11) 0.0184(10) -0.0061(8) -0.0050(9) -0.0022(9)
C27 0.0493(16) 0.0413(14) 0.0312(13) -0.0121(11) -0.0091(11) -0.0137(12)
C28 0.0643(18) 0.0277(12) 0.0272(12) -0.0132(10) -0.0111(12) 0.0088(12)
C29 0.0218(10) 0.0193(10) 0.0196(10) -0.0054(8) -0.0020(8) 0.0022(8)
C30 0.0184(10) 0.0203(10) 0.0194(10) -0.0065(8) -0.0014(8) -0.0005(8)
C31 0.0177(10) 0.0209(10) 0.0200(10) -0.0054(8) -0.0031(8) 0.0007(8)
C32 0.0200(10) 0.0209(10) 0.0244(11) -0.0081(8) -0.0014(8) -0.0010(8)
C33 0.0217(11) 0.0279(11) 0.0258(11) -0.0121(9) -0.0043(8) -0.0005(9)
C34 0.0221(11) 0.0265(11) 0.0183(10) -0.0051(8) -0.0042(8) 0.0003(8)
C35 0.0207(10) 0.0205(10) 0.0208(10) -0.0036(8) -0.0009(8) 0.0004(8)
C36A 0.0334(16) 0.0200(12) 0.0213(13) -0.0012(10) -0.0046(11) -0.0056(11)
C37A 0.043(3) 0.0170(14) 0.0295(17) -0.0043(11) -0.0092(18) -0.0034(16)
C38 0.0644(19) 0.0275(13) 0.0340(14) -0.0129(11) 0.0060(12) -0.0068(12)
C39 0.080(2) 0.0269(13) 0.0469(16) -0.0211(12) 0.0061(15) -0.0033(13)
C40 0.065(2) 0.0281(13) 0.0628(19) -0.0216(13) -0.0118(15) 0.0004(13)
C41 0.122(4) 0.053(2) 0.145(4) -0.048(3) 0.074(3) -0.013(2)
C42 0.215(6) 0.0364(18) 0.083(3) -0.0298(18) -0.087(3) 0.022(2)

loop_
_atom_type_symbol
_atom_type_description
_atom_type_scat_dispersion_real
_atom_type_scat_dispersion_imag
_atom_type_scat_source
C C 0.0033 0.0016 'International Tables Vol C Tables 4.2.6.8 and 6.1.1.4'
H H 0.0000 0.0000 'International Tables Vol C Tables 4.2.6.8 and 6.1.1.4'
N N 0.0061 0.0033 'International Tables Vol C Tables 4.2.6.8 and 6.1.1.4'
O O 0.0106 0.0060 'International Tables Vol C Tables 4.2.6.8 and 6.1.1.4'

loop_
_geom_angle_atom_site_label_1
_geom_angle_atom_site_label_2
_geom_angle_atom_site_label_3
_geom_angle
C2A O1 C5 112.2(2)
C5 O1 C2B 111.8(3)
C17 O4 C18 121.9(2)
C8 N1 C5 124.96(18)
C8 N1 C1A 121.7(2)
C5 N1 C1A 108.29(19)
C8 N1 C1B 123.1(3)
C5 N1 C1B 109.3(3)
C10 N2 C1B 121.8(3)
C10 N2 C15A 115.6(2)
C10 N2 C1A 115.20(19)
C15A N2 C1A 110.5(2)
C10 N2 C15B 114.8(3)
C1B N2 C15B 113.7(4)
C17 N3 C11 127.31(19)
C17 N3 C16B 117.9(5)
C11 N3 C16B 114.6(4)
C17 N3 C16A 111.3(3)
C11 N3 C16A 117.6(3)
O6 N4 O5 122.63(18)
O6 N4 C13 118.95(19)
O5 N4 C13 118.42(18)
N1 C1A N2 106.4(2)
N1 C1A C2A 99.0(3)
N2 C1A C2A 115.3(3)
N1 C1A H1A 111.8
N2 C1A H1A 111.8
C2A C1A H1A 111.8
N2 C1B N1 109.4(4)
N2 C1B C2B 111.7(5)
N1 C1B C2B 97.1(5)
N2 C1B H1B 112.6
N1 C1B H1B 112.6
C2B C1B H1B 112.6
O1 C2A C3A 111.8(4)
O1 C2A C4A 104.4(3)
C3A C2A C4A 112.4(4)
O1 C2A C1A 100.7(3)
C3A C2A C1A 113.2(4)
C4A C2A C1A 113.5(4)
C4B C2B C3B 114.5(7)
C4B C2B O1 109.8(5)
C3B C2B O1 104.8(6)
C4B C2B C1B 112.1(6)
C3B C2B C1B 114.2(6)
O1 C2B C1B 100.3(5)
C2A C3A H3AA 109.5
C2A C3A H3AB 109.5
H3AA C3A H3AB 109.5
C2A C3A H3AC 109.5
H3AA C3A H3AC 109.5
H3AB C3A H3AC 109.5
C2B C3B H3BA 109.5
C2B C3B H3BB 109.5
H3BA C3B H3BB 109.5
C2B C3B H3BC 109.5
H3BA C3B H3BC 109.5
H3BB C3B H3BC 109.5
C2A C4A H4AA 109.5
C2A C4A H4AB 109.5
H4AA C4A H4AB 109.5
C2A C4A H4AC 109.5
H4AA C4A H4AC 109.5
H4AB C4A H4AC 109.5
C2B C4B H4BA 109.5
C2B C4B H4BB 109.5
H4BA C4B H4BB 109.5
C2B C4B H4BC 109.5
H4BA C4B H4BC 109.5
H4BB C4B H4BC 109.5
O1 C5 N1 102.29(17)
O1 C5 C7 108.1(2)
N1 C5 C7 111.6(2)
O1 C5 C6 109.7(2)
N1 C5 C6 111.5(2)
C7 C5 C6 113.0(2)
C5 C6 H6A 109.5
C5 C6 H6B 109.5
H6A C6 H6B 109.5
C5 C6 H6C 109.5
H6A C6 H6C 109.5
H6B C6 H6C 109.5
C5 C7 H7A 109.5
C5 C7 H7B 109.5
H7A C7 H7B 109.5
C5 C7 H7C 109.5
H7A C7 H7C 109.5
H7B C7 H7C 109.5
O2 C8 N1 123.31(19)
O2 C8 C9 122.44(19)
N1 C8 C9 114.25(18)
C14 C9 C10 121.59(19)
C14 C9 C8 117.76(19)
C10 C9 C8 120.65(18)
N2 C10 C9 119.53(18)
N2 C10 C11 121.54(19)
C9 C10 C11 118.92(18)
C12 C11 N3 122.85(19)
C12 C11 C10 118.31(19)
N3 C11 C10 118.73(18)
C13 C12 C11 120.4(2)
C13 C12 H12 119.8
C11 C12 H12 119.8
C14 C13 C12 122.48(19)
C14 C13 N4 119.46(19)
C12 C13 N4 118.06(19)
C13 C14 C9 118.0(2)
C13 C14 H14 121.0
C9 C14 H14 121.0
N2 C15A C16A 108.2(4)
N2 C15A H15A 110.1
C16A C15A H15A 110.1
N2 C15A H15B 110.1
C16A C15A H15B 110.1
H15A C15A H15B 108.4
C16B C15B N2 107.2(6)
C16B C15B H15C 110.3
N2 C15B H15C 110.3
C16B C15B H15D 110.3
N2 C15B H15D 110.3
H15C C15B H15D 108.5
N3 C16A C15A 110.9(4)
N3 C16A H16A 109.5
C15A C16A H16A 109.5
N3 C16A H16B 109.5
C15A C16A H16B 109.5
H16A C16A H16B 108.1
N3 C16B C15B 107.0(7)
N3 C16B H16C 110.3
C15B C16B H16C 110.3
N3 C16B H16D 110.3
C15B C16B H16D 110.3
H16C C16B H16D 108.6
O3 C17 O4 125.7(2)
O3 C17 N3 122.3(2)
O4 C17 N3 112.0(2)
O4 C18 C21 108.6(3)
O4 C18 C19 109.8(3)
C21 C18 C19 114.0(4)
O4 C18 C20 101.3(3)
C21 C18 C20 111.3(4)
C19 C18 C20 111.0(4)
C18 C19 H19A 109.5
C18 C19 H19B 109.5
H19A C19 H19B 109.5
C18 C19 H19C 109.5
H19A C19 H19C 109.5
H19B C19 H19C 109.5
C18 C20 H20A 109.5
C18 C20 H20B 109.5
H20A C20 H20B 109.5
C18 C20 H20C 109.5
H20A C20 H20C 109.5
H20B C20 H20C 109.5
C18 C21 H21A 109.5
C18 C21 H21B 109.5
H21A C21 H21B 109.5
C18 C21 H21C 109.5
H21A C21 H21C 109.5
H21B C21 H21C 109.5
C26 O7 C23A 111.70(18)
C26 O7 C23B 113.4(6)
C38 O10 C39 121.6(2)
C29 N5 C22A 121.71(18)
C29 N5 C22B 126.2(7)
C29 N5 C26 124.48(17)
C22A N5 C26 109.92(17)
C22B N5 C26 107.0(7)
C31 N6 C22B 123.7(7)
C31 N6 C36A 113.23(17)
C31 N6 C22A 114.54(16)
C36A N6 C22A 112.99(18)
C31 N6 C36B 118.4(7)
C22B N6 C36B 111.2(10)
C38 N7 C32 121.51(19)
C38 N7 C37A 116.6(2)
C32 N7 C37A 117.3(2)
C38 N7 C37B 123.3(12)
C32 N7 C37B 115.0(12)
O11 N8 O12 123.0(2)
O11 N8 C34 118.23(19)
O12 N8 C34 118.80(19)
N5 C22A N6 108.98(18)
N5 C22A C23A 99.7(2)
N6 C22A C23A 115.7(2)
N5 C22A H22A 110.6
N6 C22A H22A 110.6
C23A C22A H22A 110.6
N6 C22B N5 108.5(12)
N6 C22B C23B 114.2(14)
N5 C22B C23B 100.8(13)
N6 C22B H22B 111.0
N5 C22B H22B 111.0
C23B C22B H22B 111.0
O7 C23A C24A 111.8(3)
O7 C23A C25A 104.8(2)
C24A C23A C25A 111.4(3)
O7 C23A C22A 100.8(2)
C24A C23A C22A 112.6(2)
C25A C23A C22A 114.6(3)
C24B C23B O7 102.8(13)
C24B C23B C25B 120.3(17)
O7 C23B C25B 109.6(12)
C24B C23B C22B 118.4(17)
O7 C23B C22B 96.7(11)
C25B C23B C22B 106.0(14)
C23A C24A H24A 109.5
C23A C24A H24B 109.5
H24A C24A H24B 109.5
C23A C24A H24C 109.5
H24A C24A H24C 109.5
H24B C24A H24C 109.5
C23B C24B H24D 109.5
C23B C24B H24E 109.5
H24D C24B H24E 109.5
C23B C24B H24F 109.5
H24D C24B H24F 109.5
H24E C24B H24F 109.5
C23A C25A H25A 109.5
C23A C25A H25B 109.5
H25A C25A H25B 109.5
C23A C25A H25C 109.5
H25A C25A H25C 109.5
H25B C25A H25C 109.5
C23B C25B H25D 109.5
C23B C25B H25E 109.5
H25D C25B H25E 109.5
C23B C25B H25F 109.5
H25D C25B H25F 109.5
H25E C25B H25F 109.5
O7 C26 N5 101.84(16)
O7 C26 C27 110.28(18)
N5 C26 C27 112.43(19)
O7 C26 C28 107.50(19)
N5 C26 C28 111.53(18)
C27 C26 C28 112.6(2)
C26 C27 H27A 109.5
C26 C27 H27B 109.5
H27A C27 H27B 109.5
C26 C27 H27C 109.5
H27A C27 H27C 109.5
H27B C27 H27C 109.5
C26 C28 H28A 109.5
C26 C28 H28B 109.5
H28A C28 H28B 109.5
C26 C28 H28C 109.5
H28A C28 H28C 109.5
H28B C28 H28C 109.5
O8 C29 N5 123.57(19)
O8 C29 C30 122.47(18)
N5 C29 C30 113.94(17)
C35 C30 C31 121.16(19)
C35 C30 C29 118.25(18)
C31 C30 C29 120.57(18)
N6 C31 C30 119.03(18)
N6 C31 C32 121.56(18)
C30 C31 C32 119.40(18)
C33 C32 C31 118.60(19)
C33 C32 N7 122.00(19)
C31 C32 N7 119.38(18)
C32 C33 C34 119.71(19)
C32 C33 H33 120.1
C34 C33 H33 120.1
C35 C34 C33 122.72(19)
C35 C34 N8 119.36(19)
C33 C34 N8 117.92(19)
C34 C35 C30 117.97(19)
C34 C35 H35 121.0
C30 C35 H35 121.0
N6 C36A C37A 109.2(2)
N6 C36A H36A 109.8
C37A C36A H36A 109.8
N6 C36A H36B 109.8
C37A C36A H36B 109.8
H36A C36A H36B 108.3
C37B C36B N6 109.4(18)
C37B C36B H36C 109.8
N6 C36B H36C 109.8
C37B C36B H36D 109.8
N6 C36B H36D 109.8
H36C C36B H36D 108.2
N7 C37A C36A 111.5(3)
N7 C37A H37A 109.3
C36A C37A H37A 109.3
N7 C37A H37B 109.3
C36A C37A H37B 109.3
H37A C37A H37B 108.0
C36B C37B N7 113(2)
C36B C37B H37C 109.0
N7 C37B H37C 109.0
C36B C37B H37D 109.0
N7 C37B H37D 109.0
H37C C37B H37D 107.8
O9 C38 O10 124.8(2)
O9 C38 N7 124.5(2)
O10 C38 N7 110.7(2)
O10 C39 C40 103.9(2)
O10 C39 C42 109.3(3)
C40 C39 C42 110.1(3)
O10 C39 C41 108.4(2)
C40 C39 C41 109.5(3)
C42 C39 C41 115.1(4)
C39 C40 H40A 109.5
C39 C40 H40B 109.5
H40A C40 H40B 109.5
C39 C40 H40C 109.5
H40A C40 H40C 109.5
H40B C40 H40C 109.5
C39 C41 H41A 109.5
C39 C41 H41B 109.5
H41A C41 H41B 109.5
C39 C41 H41C 109.5
H41A C41 H41C 109.5
H41B C41 H41C 109.5
C39 C42 H42A 109.5
C39 C42 H42B 109.5
H42A C42 H42B 109.5
C39 C42 H42C 109.5
H42A C42 H42C 109.5
H42B C42 H42C 109.5

loop_
_geom_bond_atom_site_label_1
_geom_bond_atom_site_label_2
_geom_bond_distance
O1 C2A 1.407(5)
O1 C5 1.432(3)
O1 C2B 1.515(8)
O2 C8 1.220(3)
O3 C17 1.199(3)
O4 C17 1.324(3)
O4 C18 1.468(3)
O5 N4 1.236(2)
O6 N4 1.232(2)
N1 C8 1.353(3)
N1 C5 1.473(3)
N1 C1A 1.482(4)
N1 C1B 1.505(6)
N2 C10 1.380(3)
N2 C1B 1.425(6)
N2 C15A 1.469(4)
N2 C1A 1.504(4)
N2 C15B 1.513(6)
N3 C17 1.380(3)
N3 C11 1.420(3)
N3 C16B 1.459(10)
N3 C16A 1.490(6)
N4 C13 1.455(3)
C1A C2A 1.547(6)
C1A H1A 1.0000
C1B C2B 1.574(10)
C1B H1B 1.0000
C2A C3A 1.498(6)
C2A C4A 1.541(6)
C2B C4B 1.480(11)
C2B C3B 1.513(10)
C3A H3AA 0.9800
C3A H3AB 0.9800
C3A H3AC 0.9800
C3B H3BA 0.9800
C3B H3BB 0.9800
C3B H3BC 0.9800
C4A H4AA 0.9800
C4A H4AB 0.9800
C4A H4AC 0.9800
C4B H4BA 0.9800
C4B H4BB 0.9800
C4B H4BC 0.9800
C5 C7 1.510(4)
C5 C6 1.514(4)
C6 H6A 0.9800
C6 H6B 0.9800
C6 H6C 0.9800
C7 H7A 0.9800
C7 H7B 0.9800
C7 H7C 0.9800
C8 C9 1.483(3)
C9 C14 1.383(3)
C9 C10 1.408(3)
C10 C11 1.424(3)
C11 C12 1.390(3)
C12 C13 1.382(3)
C12 H12 0.9500
C13 C14 1.376(3)
C14 H14 0.9500
C15A C16A 1.495(7)
C15A H15A 0.9900
C15A H15B 0.9900
C15B C16B 1.489(13)
C15B H15C 0.9900
C15B H15D 0.9900
C16A H16A 0.9900
C16A H16B 0.9900
C16B H16C 0.9900
C16B H16D 0.9900
C18 C21 1.485(7)
C18 C19 1.509(5)
C18 C20 1.516(5)
C19 H19A 0.9800
C19 H19B 0.9800
C19 H19C 0.9800
C20 H20A 0.9800
C20 H20B 0.9800
C20 H20C 0.9800
C21 H21A 0.9800
C21 H21B 0.9800
C21 H21C 0.9800
O7 C26 1.435(3)
O7 C23A 1.437(3)
O7 C23B 1.503(15)
O8 C29 1.224(2)
O9 C38 1.196(3)
O10 C38 1.327(3)
O10 C39 1.481(3)
O11 N8 1.225(3)
O12 N8 1.227(3)
N5 C29 1.353(3)
N5 C22A 1.460(3)
N5 C22B 1.477(19)
N5 C26 1.482(3)
N6 C31 1.391(3)
N6 C22B 1.460(19)
N6 C36A 1.463(3)
N6 C22A 1.467(3)
N6 C36B 1.512(17)
N7 C38 1.380(3)
N7 C32 1.423(3)
N7 C37A 1.454(4)
N7 C37B 1.53(3)
N8 C34 1.458(3)
C22A C23A 1.545(4)
C22A H22A 1.0000
C22B C23B 1.56(2)
C22B H22B 1.0000
C23A C24A 1.520(4)
C23A C25A 1.528(4)
C23B C24B 1.47(3)
C23B C25B 1.56(3)
C24A H24A 0.9800
C24A H24B 0.9800
C24A H24C 0.9800
C24B H24D 0.9800
C24B H24E 0.9800
C24B H24F 0.9800
C25A H25A 0.9800
C25A H25B 0.9800
C25A H25C 0.9800
C25B H25D 0.9800
C25B H25E 0.9800
C25B H25F 0.9800
C26 C27 1.506(3)
C26 C28 1.522(3)
C27 H27A 0.9800
C27 H27B 0.9800
C27 H27C 0.9800
C28 H28A 0.9800
C28 H28B 0.9800
C28 H28C 0.9800
C29 C30 1.487(3)
C30 C35 1.383(3)
C30 C31 1.408(3)
C31 C32 1.421(3)
C32 C33 1.387(3)
C33 C34 1.390(3)
C33 H33 0.9500
C34 C35 1.380(3)
C35 H35 0.9500
C36A C37A 1.498(5)
C36A H36A 0.9900
C36A H36B 0.9900
C36B C37B 1.44(4)
C36B H36C 0.9900
C36B H36D 0.9900
C37A H37A 0.9900
C37A H37B 0.9900
C37B H37C 0.9900
C37B H37D 0.9900
C39 C40 1.486(4)
C39 C42 1.487(5)
C39 C41 1.534(5)
C40 H40A 0.9800
C40 H40B 0.9800
C40 H40C 0.9800
C41 H41A 0.9800
C41 H41B 0.9800
C41 H41C 0.9800
C42 H42A 0.9800
C42 H42B 0.9800
C42 H42C 0.9800

loop_
_geom_torsion_atom_site_label_1
_geom_torsion_atom_site_label_2
_geom_torsion_atom_site_label_3
_geom_torsion_atom_site_label_4
_geom_torsion
C8 N1 C1A N2 49.5(3)
C5 N1 C1A N2 -154.5(2)
C8 N1 C1A C2A 169.3(3)
C5 N1 C1A C2A -34.6(3)
C10 N2 C1A N1 -50.7(3)
C15A N2 C1A N1 176.0(3)
C10 N2 C1A C2A -159.3(3)
C15A N2 C1A C2A 67.4(4)
C10 N2 C1B N1 33.3(6)
C15B N2 C1B N1 177.4(4)
C10 N2 C1B C2B 139.6(4)
C15B N2 C1B C2B -76.2(6)
C8 N1 C1B N2 -38.9(6)
C5 N1 C1B N2 158.5(3)
C8 N1 C1B C2B -154.9(4)
C5 N1 C1B C2B 42.5(5)
C5 O1 C2A C3A 86.0(4)
C5 O1 C2A C4A -152.3(3)
C5 O1 C2A C1A -34.5(4)
N1 C1A C2A O1 40.3(3)
N2 C1A C2A O1 153.3(3)
N1 C1A C2A C3A -79.2(4)
N2 C1A C2A C3A 33.9(5)
N1 C1A C2A C4A 151.2(3)
N2 C1A C2A C4A -95.8(4)
C5 O1 C2B C4B -91.3(5)
C5 O1 C2B C3B 145.4(5)
C5 O1 C2B C1B 26.8(6)
N2 C1B C2B C4B -36.9(7)
N1 C1B C2B C4B 77.3(6)
N2 C1B C2B C3B 95.2(7)
N1 C1B C2B C3B -150.6(6)
N2 C1B C2B O1 -153.4(4)
N1 C1B C2B O1 -39.2(5)
C2A O1 C5 N1 13.1(3)
C2B O1 C5 N1 -1.3(4)
C2A O1 C5 C7 130.9(3)
C2B O1 C5 C7 116.5(4)
C2A O1 C5 C6 -105.4(3)
C2B O1 C5 C6 -119.8(4)
C8 N1 C5 O1 170.6(2)
C1A N1 C5 O1 15.5(3)
C1B N1 C5 O1 -27.2(4)
C8 N1 C5 C7 55.3(3)
C1A N1 C5 C7 -99.9(3)
C1B N1 C5 C7 -142.5(3)
C8 N1 C5 C6 -72.2(3)
C1A N1 C5 C6 132.7(3)
C1B N1 C5 C6 90.0(4)
C5 N1 C8 O2 7.6(4)
C1A N1 C8 O2 159.6(2)
C1B N1 C8 O2 -152.3(4)
C5 N1 C8 C9 -172.9(2)
C1A N1 C8 C9 -20.9(3)
C1B N1 C8 C9 27.2(4)
O2 C8 C9 C14 -8.9(3)
N1 C8 C9 C14 171.67(19)
O2 C8 C9 C10 170.6(2)
N1 C8 C9 C10 -8.8(3)
C1B N2 C10 C9 -19.3(4)
C15A N2 C10 C9 158.0(3)
C1A N2 C10 C9 27.1(3)
C15B N2 C10 C9 -163.1(4)
C1B N2 C10 C11 160.7(4)
C15A N2 C10 C11 -22.1(3)
C1A N2 C10 C11 -153.0(2)
C15B N2 C10 C11 16.9(4)
C14 C9 C10 N2 -175.63(19)
C8 C9 C10 N2 4.9(3)
C14 C9 C10 C11 4.4(3)
C8 C9 C10 C11 -175.08(19)
C17 N3 C11 C12 23.4(3)
C16B N3 C11 C12 -152.8(4)
C16A N3 C11 C12 179.4(3)
C17 N3 C11 C10 -160.4(2)
C16B N3 C11 C10 23.4(5)
C16A N3 C11 C10 -4.4(4)
N2 C10 C11 C12 172.97(19)
C9 C10 C11 C12 -7.0(3)
N2 C10 C11 N3 -3.4(3)
C9 C10 C11 N3 176.61(19)
N3 C11 C12 C13 -178.8(2)
C10 C11 C12 C13 5.0(3)
C11 C12 C13 C14 -0.2(3)
C11 C12 C13 N4 179.74(19)
O6 N4 C13 C14 177.3(2)
O5 N4 C13 C14 -3.3(3)
O6 N4 C13 C12 -2.6(3)
O5 N4 C13 C12 176.83(19)
C12 C13 C14 C9 -2.7(3)
N4 C13 C14 C9 177.44(19)
C10 C9 C14 C13 0.5(3)
C8 C9 C14 C13 179.94(19)
C10 N2 C15A C16A 52.4(5)
C1A N2 C15A C16A -174.5(3)
C10 N2 C15B C16B -48.3(7)
C1B N2 C15B C16B 165.0(6)
C17 N3 C16A C15A -164.6(4)
C11 N3 C16A C15A 35.7(5)
N2 C15A C16A N3 -58.2(5)
C17 N3 C16B C15B 128.2(6)
C11 N3 C16B C15B -55.2(7)
N2 C15B C16B N3 66.3(8)
C18 O4 C17 O3 4.3(4)
C18 O4 C17 N3 -176.0(3)
C11 N3 C17 O3 -178.9(2)
C16B N3 C17 O3 -2.8(5)
C16A N3 C17 O3 23.8(4)
C11 N3 C17 O4 1.3(3)
C16B N3 C17 O4 177.5(4)
C16A N3 C17 O4 -155.9(3)
C17 O4 C18 C21 64.3(4)
C17 O4 C18 C19 -61.0(5)
C17 O4 C18 C20 -178.4(3)
C29 N5 C22A N6 -46.9(3)
C26 N5 C22A N6 154.36(18)
C29 N5 C22A C23A -168.5(2)
C26 N5 C22A C23A 32.8(2)
C31 N6 C22A N5 50.7(2)
C36A N6 C22A N5 -177.61(19)
C31 N6 C22A C23A 162.1(2)
C36A N6 C22A C23A -66.3(3)
C31 N6 C22B N5 -24.8(17)
C36B N6 C22B N5 -175.5(11)
C31 N6 C22B C23B -136.2(11)
C36B N6 C22B C23B 73.1(18)
C29 N5 C22B N6 33.5(17)
C26 N5 C22B N6 -163.3(9)
C29 N5 C22B C23B 153.7(8)
C26 N5 C22B C23B -43.1(14)
C26 O7 C23A C24A -86.2(3)
C26 O7 C23A C25A 152.9(2)
C26 O7 C23A C22A 33.6(3)
N5 C22A C23A O7 -38.5(3)
N6 C22A C23A O7 -155.2(2)
N5 C22A C23A C24A 80.8(3)
N6 C22A C23A C24A -35.9(3)
N5 C22A C23A C25A -150.4(2)
N6 C22A C23A C25A 92.9(3)
C26 O7 C23B C24B -150.1(12)
C26 O7 C23B C25B 80.8(12)
C26 O7 C23B C22B -28.9(13)
N6 C22B C23B C24B -94(2)
N5 C22B C23B C24B 149.8(15)
N6 C22B C23B O7 157.3(12)
N5 C22B C23B O7 41.3(14)
N6 C22B C23B C25B 44.7(18)
N5 C22B C23B C25B -71.4(15)
C23A O7 C26 N5 -13.8(3)
C23B O7 C26 N5 4.3(8)
C23A O7 C26 C27 105.8(2)
C23B O7 C26 C27 123.8(8)
C23A O7 C26 C28 -131.1(2)
C23B O7 C26 C28 -113.1(8)
C29 N5 C26 O7 -171.58(19)
C22A N5 C26 O7 -13.6(2)
C22B N5 C26 O7 24.9(9)
C29 N5 C26 C27 70.4(3)
C22A N5 C26 C27 -131.6(2)
C22B N5 C26 C27 -93.1(9)
C29 N5 C26 C28 -57.2(3)
C22A N5 C26 C28 100.8(2)
C22B N5 C26 C28 139.3(9)
C22A N5 C29 O8 -165.5(2)
C22B N5 C29 O8 150.5(11)
C26 N5 C29 O8 -9.9(3)
C22A N5 C29 C30 16.0(3)
C22B N5 C29 C30 -28.0(11)
C26 N5 C29 C30 171.54(18)
O8 C29 C30 C35 11.9(3)
N5 C29 C30 C35 -169.53(18)
O8 C29 C30 C31 -166.33(19)
N5 C29 C30 C31 12.2(3)
C22B N6 C31 C30 14.1(11)
C36A N6 C31 C30 -158.4(2)
C22A N6 C31 C30 -26.8(3)
C36B N6 C31 C30 162.8(9)
C22B N6 C31 C32 -165.2(10)
C36A N6 C31 C32 22.4(3)
C22A N6 C31 C32 153.9(2)
C36B N6 C31 C32 -16.4(9)
C35 C30 C31 N6 175.66(19)
C29 C30 C31 N6 -6.1(3)
C35 C30 C31 C32 -5.1(3)
C29 C30 C31 C32 173.13(18)
N6 C31 C32 C33 -172.96(19)
C30 C31 C32 C33 7.8(3)
N6 C31 C32 N7 5.4(3)
C30 C31 C32 N7 -173.80(18)
C38 N7 C32 C33 -26.1(3)
C37A N7 C32 C33 178.8(3)
C37B N7 C32 C33 159.1(12)
C38 N7 C32 C31 155.5(2)
C37A N7 C32 C31 0.4(3)
C37B N7 C32 C31 -19.2(12)
C31 C32 C33 C34 -4.9(3)
N7 C32 C33 C34 176.76(19)
C32 C33 C34 C35 -0.9(3)
C32 C33 C34 N8 179.01(19)
O11 N8 C34 C35 2.6(3)
O12 N8 C34 C35 -178.1(2)
O11 N8 C34 C33 -177.4(2)
O12 N8 C34 C33 2.0(3)
C33 C34 C35 C30 3.8(3)
N8 C34 C35 C30 -176.17(19)
C31 C30 C35 C34 -0.7(3)
C29 C30 C35 C34 -178.92(18)
C31 N6 C36A C37A -53.6(3)
C22A N6 C36A C37A 174.1(2)
C31 N6 C36B C37B 41.1(19)
C22B N6 C36B C37B -166.5(17)
C38 N7 C37A C36A 171.2(3)
C32 N7 C37A C36A -32.4(4)
N6 C36A C37A N7 58.8(4)
N6 C36B C37B N7 -54(2)
C38 N7 C37B C36B -129.1(18)
C32 N7 C37B C36B 46(2)
C39 O10 C38 O9 -2.7(5)
C39 O10 C38 N7 177.5(2)
C32 N7 C38 O9 9.5(5)
C37A N7 C38 O9 164.8(4)
C37B N7 C38 O9 -176.2(13)
C32 N7 C38 O10 -170.6(2)
C37A N7 C38 O10 -15.4(4)
C37B N7 C38 O10 3.7(13)
C38 O10 C39 C40 -178.6(2)
C38 O10 C39 C42 63.9(4)
C38 O10 C39 C41 -62.3(4)
